data_4073308
loop_
_publ_author_name
'Jantunen, Kimberly C.'
'Scott, Brian L.'
'Gordon, John C.'
'Kiplinger, Jaqueline L.'

_publ_section_title
;
 Reactivity of (C5Me5)Lu(CH2SiMe3)2(THF) with Pyridine Ring
 Systems:&#x00A0; Synthesis and Structural Characterization of an
 \h2-(N,C)-Pyridyl (Mono)pentamethylcyclopentadienyl Lutetium(III) Complex
;
_journal_issue 10
_journal_name_full Organometallics
_journal_page_first 2777
_journal_paper_doi 10.1021/om0702330
_journal_volume 26
_journal_year 2007
_chemical_formula_sum 'C24 H35 Lu N2 Si'
_chemical_formula_weight 554.60
_chemical_name_systematic
; 
 ? 
;
_space_group_IT_number 4
_symmetry_cell_setting monoclinic
_symmetry_space_group_name_Hall 'P 2yb'
_symmetry_space_group_name_H-M 'P 1 21 1'
_atom_sites_solution_hydrogens geom
_atom_sites_solution_primary direct
_atom_sites_solution_secondary difmap
_audit_creation_method SHELXL-97
_cell_angle_alpha 90.00
_cell_angle_beta 102.850(4)
_cell_angle_gamma 90.00
_cell_formula_units_Z 2
_cell_length_a 10.734(3)
_cell_length_b 7.955(2)
_cell_length_c 15.068(5)
_cell_measurement_temperature 203(2)
_cell_volume 1254.4(6)
_computing_cell_refinement 'Bruker SAINT (v. 5.00, Bruker 1998)'
_computing_data_collection 'Siemens SMART (v. 4.202, Siemens 1996)'
_computing_data_reduction 'Bruker SAINT (v. 5.00, Bruker 1998)'
_computing_molecular_graphics 'Ortep-3 (Farrugia 1997)'
_computing_publication_material 'SHELXL-97 (Sheldrick, 1997)'
_computing_structure_refinement 'SHELXL-97 (Sheldrick, 1997)'
_computing_structure_solution 'SHELXS-97 (Sheldrick, 1990)'
_diffrn_ambient_temperature 203(2)
_diffrn_measured_fraction_theta_full 0.918
_diffrn_measured_fraction_theta_max 0.918
_diffrn_measurement_device_type 'Bruker P4/CCD'
_diffrn_measurement_method '\f scans'
_diffrn_radiation_monochromator graphite
_diffrn_radiation_source 'fine-focus sealed tube'
_diffrn_radiation_type MoK\a
_diffrn_radiation_wavelength 0.71073
_diffrn_reflns_av_R_equivalents 0.0554
_diffrn_reflns_av_sigmaI/netI 0.0543
_diffrn_reflns_limit_h_max 14
_diffrn_reflns_limit_h_min -14
_diffrn_reflns_limit_k_max 10
_diffrn_reflns_limit_k_min -10
_diffrn_reflns_limit_l_max 19
_diffrn_reflns_limit_l_min -15
_diffrn_reflns_number 8803
_diffrn_reflns_theta_full 27.91
_diffrn_reflns_theta_max 27.91
_diffrn_reflns_theta_min 1.39
_diffrn_standards_decay_% '< 2'
_exptl_absorpt_coefficient_mu 3.994
_exptl_absorpt_correction_T_max 0.5022
_exptl_absorpt_correction_T_min 0.3804
_exptl_absorpt_correction_type multi-scan
_exptl_absorpt_process_details 'SADABS (Sheldrick, 1996)'
_exptl_crystal_colour orange
_exptl_crystal_density_diffrn 1.468
_exptl_crystal_density_method 'not measured'
_exptl_crystal_description 'multifaceted block'
_exptl_crystal_F_000 556
_exptl_crystal_size_max 0.30
_exptl_crystal_size_mid 0.30
_exptl_crystal_size_min 0.20
_refine_diff_density_max 1.477
_refine_diff_density_min -2.842
_refine_diff_density_rms 0.134
_refine_ls_abs_structure_details 'Flack H D (1983), Acta Cryst. A39, 876-881'
_refine_ls_abs_structure_Flack -0.004(18)
_refine_ls_extinction_method none
_refine_ls_goodness_of_fit_ref 1.033
_refine_ls_hydrogen_treatment noref
_refine_ls_matrix_type full
_refine_ls_number_parameters 261
_refine_ls_number_reflns 5322
_refine_ls_number_restraints 1
_refine_ls_restrained_S_all 1.033
_refine_ls_R_factor_all 0.0523
_refine_ls_R_factor_gt 0.0413
_refine_ls_shift/su_max 0.066
_refine_ls_shift/su_mean 0.001
_refine_ls_structure_factor_coef Fsqd
_refine_ls_weighting_details 'calc w=1/[\s^2^(Fo^2^)+(0.0462P)^2^+4.6075P] where P=(Fo^2^+2Fc^2^)/3'
_refine_ls_weighting_scheme calc
_refine_ls_wR_factor_gt 0.0957
_refine_ls_wR_factor_ref 0.1012
_reflns_number_gt 4688
_reflns_number_total 5322
_reflns_threshold_expression >2sigma(I)
_cod_data_source_file om0702330si20070310_050238.cif
_cod_data_source_block kjLuCHpya
_cod_original_sg_symbol_H-M P2(1)
_cod_database_code 4073308

loop_
_symmetry_equiv_pos_as_xyz
'x, y, z'
'-x, y+1/2, -z'

loop_
_atom_site_label
_atom_site_type_symbol
_atom_site_fract_x
_atom_site_fract_y
_atom_site_fract_z
_atom_site_U_iso_or_equiv
_atom_site_adp_type
_atom_site_occupancy
_atom_site_symmetry_multiplicity
_atom_site_calc_flag
_atom_site_refinement_flags
Lu1 Lu 0.35863(2) 0.24479(6) 0.237921(18) 0.03013(9) Uani 1 1 d .
N1 N 0.5084(8) 0.0169(10) 0.2628(6) 0.0401(17) Uani 1 1 d .
N2 N 0.1873(6) 0.2697(16) 0.1193(4) 0.040(3) Uani 1 1 d .
Si1 Si 0.0931(2) 0.1791(4) 0.35029(18) 0.0405(6) Uani 1 1 d .
C1 C 0.5521(9) 0.4389(13) 0.3141(7) 0.038(2) Uani 1 1 d .
C2 C 0.4400(9) 0.5318(12) 0.3131(6) 0.040(2) Uani 1 1 d .
C3 C 0.3800(8) 0.5709(11) 0.2216(6) 0.039(2) Uani 1 1 d .
C4 C 0.4540(8) 0.4995(11) 0.1640(6) 0.0353(18) Uani 1 1 d .
C5 C 0.5608(8) 0.4158(11) 0.2217(6) 0.0369(19) Uani 1 1 d .
C6 C 0.6477(10) 0.3854(16) 0.3969(7) 0.057(3) Uani 1 1 d .
H6A H 0.6987 0.4802 0.4222 0.085 Uiso 1 1 calc R
H6B H 0.7018 0.2999 0.3807 0.085 Uiso 1 1 calc R
H6C H 0.6041 0.3414 0.4410 0.085 Uiso 1 1 calc R
C7 C 0.3969(13) 0.5954(15) 0.3964(8) 0.062(3) Uani 1 1 d .
H7A H 0.3915 0.5028 0.4362 0.093 Uiso 1 1 calc R
H7B H 0.3146 0.6474 0.3778 0.093 Uiso 1 1 calc R
H7C H 0.4575 0.6761 0.4278 0.093 Uiso 1 1 calc R
C8 C 0.2639(9) 0.6797(12) 0.1895(8) 0.053(3) Uani 1 1 d .
H8A H 0.1947 0.6120 0.1569 0.080 Uiso 1 1 calc R
H8B H 0.2832 0.7660 0.1501 0.080 Uiso 1 1 calc R
H8C H 0.2399 0.7303 0.2411 0.080 Uiso 1 1 calc R
C9 C 0.4292(11) 0.5160(15) 0.0628(7) 0.054(3) Uani 1 1 d .
H9A H 0.4515 0.4128 0.0371 0.081 Uiso 1 1 calc R
H9B H 0.4800 0.6060 0.0472 0.081 Uiso 1 1 calc R
H9C H 0.3403 0.5396 0.0391 0.081 Uiso 1 1 calc R
C10 C 0.6698(9) 0.3356(13) 0.1908(7) 0.047(2) Uani 1 1 d .
H10A H 0.7344 0.4185 0.1893 0.070 Uiso 1 1 calc R
H10B H 0.6399 0.2895 0.1310 0.070 Uiso 1 1 calc R
H10C H 0.7053 0.2474 0.2323 0.070 Uiso 1 1 calc R
C11 C 0.5686(10) -0.0310(14) 0.3459(7) 0.044(2) Uani 1 1 d .
H11 H 0.5405 0.0127 0.3952 0.053 Uiso 1 1 calc R
C12 C 0.6692(10) -0.1407(13) 0.3630(7) 0.049(2) Uani 1 1 d .
H12 H 0.7097 -0.1661 0.4227 0.059 Uiso 1 1 calc R
C13 C 0.7095(10) -0.2118(12) 0.2934(8) 0.058(3) Uani 1 1 d .
H13 H 0.7767 -0.2883 0.3043 0.070 Uiso 1 1 calc R
C14 C 0.6487(9) -0.1687(12) 0.2050(7) 0.046(2) Uani 1 1 d .
H14 H 0.6753 -0.2139 0.1554 0.055 Uiso 1 1 calc R
C15 C 0.5473(9) -0.0563(12) 0.1927(6) 0.041(2) Uani 1 1 d .
H15 H 0.5043 -0.0303 0.1336 0.050 Uiso 1 1 calc R
C16 C 0.2319(11) 0.1106(15) -0.0022(7) 0.055(3) Uani 1 1 d .
H16 H 0.2819 0.0328 -0.0246 0.066 Uiso 1 1 calc R
C17 C 0.1235(11) 0.1794(17) -0.0605(7) 0.062(3) Uani 1 1 d .
H17 H 0.1023 0.1484 -0.1215 0.075 Uiso 1 1 calc R
C18 C 0.0489(11) 0.2925(13) -0.0273(7) 0.057(3) Uani 1 1 d .
H18 H -0.0215 0.3416 -0.0658 0.068 Uiso 1 1 calc R
C19 C 0.0794(10) 0.3321(15) 0.0635(8) 0.058(3) Uani 1 1 d .
H19 H 0.0259 0.4025 0.0874 0.069 Uiso 1 1 calc R
C20 C 0.2650(9) 0.1589(12) 0.0896(6) 0.0391(19) Uani 1 1 d .
C21 C 0.2677(8) 0.1603(13) 0.3612(6) 0.041(2) Uani 1 1 d .
H21A H 0.2904 0.0434 0.3742 0.049 Uiso 1 1 calc R
H21B H 0.3092 0.2248 0.4141 0.049 Uiso 1 1 calc R
C22 C 0.0381(11) 0.3994(16) 0.3198(8) 0.055(3) Uani 1 1 d .
H22A H 0.0554 0.4284 0.2619 0.082 Uiso 1 1 calc R
H22B H 0.0829 0.4754 0.3654 0.082 Uiso 1 1 calc R
H22C H -0.0520 0.4074 0.3165 0.082 Uiso 1 1 calc R
C23 C 0.0358(11) 0.1237(17) 0.4567(8) 0.060(3) Uani 1 1 d .
H23A H -0.0558 0.1181 0.4426 0.090 Uiso 1 1 calc R
H23B H 0.0639 0.2081 0.5022 0.090 Uiso 1 1 calc R
H23C H 0.0703 0.0166 0.4791 0.090 Uiso 1 1 calc R
C24 C 0.0086(11) 0.0335(18) 0.2612(9) 0.067(3) Uani 1 1 d .
H24A H 0.0319 0.0582 0.2046 0.101 Uiso 1 1 calc R
H24B H -0.0820 0.0468 0.2540 0.101 Uiso 1 1 calc R
H24C H 0.0322 -0.0802 0.2787 0.101 Uiso 1 1 calc R

loop_
_atom_site_aniso_label
_atom_site_aniso_U_11
_atom_site_aniso_U_22
_atom_site_aniso_U_33
_atom_site_aniso_U_23
_atom_site_aniso_U_13
_atom_site_aniso_U_12
Lu1 0.02805(13) 0.03190(14) 0.02892(13) 0.0003(4) 0.00312(9) -0.0002(3)
N1 0.035(4) 0.036(4) 0.050(5) 0.011(4) 0.008(4) -0.003(3)
N2 0.033(3) 0.048(8) 0.033(3) 0.004(4) -0.005(2) 0.004(4)
Si1 0.0329(12) 0.0474(13) 0.0413(13) -0.0012(11) 0.0087(10) -0.0035(11)
C1 0.037(5) 0.040(6) 0.033(5) 0.006(4) 0.000(4) -0.002(4)
C2 0.046(5) 0.036(4) 0.040(5) -0.009(4) 0.012(4) -0.011(4)
C3 0.029(4) 0.035(4) 0.050(5) 0.004(4) 0.003(4) -0.001(4)
C4 0.034(4) 0.034(4) 0.034(4) 0.002(3) 0.000(3) -0.002(4)
C5 0.033(4) 0.033(4) 0.040(5) 0.001(4) 0.000(4) -0.008(4)
C6 0.052(6) 0.070(7) 0.037(5) 0.006(5) -0.014(4) -0.013(6)
C7 0.078(8) 0.061(7) 0.053(6) -0.027(5) 0.026(6) -0.022(6)
C8 0.042(5) 0.030(4) 0.080(8) -0.001(5) 0.000(5) 0.003(4)
C9 0.055(6) 0.063(7) 0.039(5) 0.018(5) -0.001(4) -0.010(5)
C10 0.037(5) 0.046(5) 0.061(6) 0.006(5) 0.016(4) -0.007(4)
C11 0.052(6) 0.042(5) 0.039(5) 0.013(4) 0.014(4) 0.004(5)
C12 0.046(5) 0.045(5) 0.051(6) 0.013(4) 0.000(4) 0.009(4)
C13 0.044(5) 0.047(8) 0.085(8) 0.017(5) 0.018(5) 0.012(4)
C14 0.039(5) 0.036(5) 0.064(6) -0.002(5) 0.013(4) 0.006(4)
C15 0.042(5) 0.044(5) 0.039(5) -0.009(4) 0.009(4) 0.001(4)
C16 0.053(6) 0.072(7) 0.045(5) -0.024(5) 0.021(5) -0.024(6)
C17 0.052(6) 0.089(9) 0.040(5) 0.003(5) -0.001(5) -0.032(6)
C18 0.050(5) 0.057(8) 0.048(5) 0.005(4) -0.021(5) -0.008(5)
C19 0.048(6) 0.056(6) 0.060(6) -0.001(5) -0.008(5) 0.004(5)
C20 0.039(5) 0.041(5) 0.036(4) -0.009(4) 0.006(4) -0.004(4)
C21 0.039(5) 0.047(5) 0.035(4) 0.007(4) 0.004(4) 0.003(4)
C22 0.047(6) 0.064(7) 0.054(7) 0.014(6) 0.013(5) 0.002(6)
C23 0.048(6) 0.077(8) 0.060(7) 0.013(6) 0.024(5) 0.003(6)
C24 0.052(7) 0.079(9) 0.069(8) -0.019(7) 0.010(6) -0.022(7)

loop_
_atom_type_symbol
_atom_type_description
_atom_type_scat_dispersion_real
_atom_type_scat_dispersion_imag
_atom_type_scat_source
C C 0.0033 0.0016 'International Tables Vol C Tables 4.2.6.8 and 6.1.1.4'
H H 0.0000 0.0000 'International Tables Vol C Tables 4.2.6.8 and 6.1.1.4'
N N 0.0061 0.0033 'International Tables Vol C Tables 4.2.6.8 and 6.1.1.4'
Si Si 0.0817 0.0704 'International Tables Vol C Tables 4.2.6.8 and 6.1.1.4'
Lu Lu -0.4720 5.8584 'International Tables Vol C Tables 4.2.6.8 and 6.1.1.4'

loop_
_geom_angle_atom_site_label_1
_geom_angle_atom_site_label_2
_geom_angle_atom_site_label_3
_geom_angle
N2 Lu1 C20 34.2(3)
N2 Lu1 C21 103.8(3)
C20 Lu1 C21 120.0(3)
N2 Lu1 N1 125.9(4)
C20 Lu1 N1 93.4(3)
C21 Lu1 N1 92.4(3)
N2 Lu1 C2 113.5(4)
C20 Lu1 C2 134.5(3)
C21 Lu1 C2 93.7(3)
N1 Lu1 C2 116.5(3)
N2 Lu1 C5 115.1(3)
C20 Lu1 C5 104.6(3)
C21 Lu1 C5 135.4(3)
N1 Lu1 C5 82.3(3)
C2 Lu1 C5 51.8(3)
N2 Lu1 C3 85.0(4)
C20 Lu1 C3 103.2(3)
C21 Lu1 C3 114.4(3)
N1 Lu1 C3 133.9(3)
C2 Lu1 C3 31.5(3)
C5 Lu1 C3 52.1(3)
N2 Lu1 C4 85.6(3)
C20 Lu1 C4 86.9(3)
C21 Lu1 C4 144.6(3)
N1 Lu1 C4 109.8(3)
C2 Lu1 C4 52.1(3)
C5 Lu1 C4 31.8(3)
C3 Lu1 C4 31.4(3)
N2 Lu1 C1 135.5(4)
C20 Lu1 C1 135.7(3)
C21 Lu1 C1 104.3(3)
N1 Lu1 C1 86.5(3)
C2 Lu1 C1 31.1(3)
C5 Lu1 C1 31.5(3)
C3 Lu1 C1 52.0(3)
C4 Lu1 C1 52.4(3)
C11 N1 C15 116.2(9)
C11 N1 Lu1 122.1(7)
C15 N1 Lu1 121.2(7)
C20 N2 C19 122.2(9)
C20 N2 Lu1 75.7(5)
C19 N2 Lu1 160.9(9)
C24 Si1 C21 109.6(5)
C24 Si1 C22 109.3(6)
C21 Si1 C22 110.8(5)
C24 Si1 C23 105.6(6)
C21 Si1 C23 114.8(5)
C22 Si1 C23 106.4(5)
C2 C1 C5 107.4(9)
C2 C1 C6 125.8(10)
C5 C1 C6 126.7(10)
C2 C1 Lu1 73.4(5)
C5 C1 Lu1 73.5(6)
C6 C1 Lu1 121.7(7)
C1 C2 C3 109.1(8)
C1 C2 C7 125.6(10)
C3 C2 C7 125.0(10)
C1 C2 Lu1 75.4(6)
C3 C2 Lu1 74.6(5)
C7 C2 Lu1 121.1(6)
C4 C3 C2 108.1(8)
C4 C3 C8 124.7(9)
C2 C3 C8 127.1(9)
C4 C3 Lu1 74.5(5)
C2 C3 Lu1 73.9(5)
C8 C3 Lu1 121.0(6)
C3 C4 C5 107.2(8)
C3 C4 C9 126.3(9)
C5 C4 C9 126.4(9)
C3 C4 Lu1 74.1(5)
C5 C4 Lu1 73.8(5)
C9 C4 Lu1 120.2(6)
C1 C5 C4 108.3(9)
C1 C5 C10 125.7(9)
C4 C5 C10 125.6(9)
C1 C5 Lu1 75.0(5)
C4 C5 Lu1 74.4(5)
C10 C5 Lu1 122.0(6)
N1 C11 C12 123.9(10)
C13 C12 C11 119.9(10)
C12 C13 C14 118.7(9)
C15 C14 C13 118.3(9)
N1 C15 C14 122.9(9)
C20 C16 C17 120.2(11)
C18 C17 C16 119.9(10)
C19 C18 C17 119.1(10)
N2 C19 C18 120.9(11)
N2 C20 C16 117.6(9)
N2 C20 Lu1 70.1(4)
C16 C20 Lu1 169.3(7)
Si1 C21 Lu1 119.4(4)

loop_
_geom_bond_atom_site_label_1
_geom_bond_atom_site_label_2
_geom_bond_distance
Lu1 N2 2.270(6)
Lu1 C20 2.340(8)
Lu1 C21 2.379(9)
Lu1 N1 2.396(8)
Lu1 C2 2.611(9)
Lu1 C5 2.618(9)
Lu1 C3 2.621(9)
Lu1 C4 2.626(9)
Lu1 C1 2.637(11)
N1 C11 1.331(13)
N1 C15 1.351(13)
N2 C20 1.356(13)
N2 C19 1.365(12)
Si1 C24 1.851(12)
Si1 C21 1.851(9)
Si1 C22 1.873(13)
Si1 C23 1.892(11)
C1 C2 1.409(14)
C1 C5 1.427(14)
C1 C6 1.490(13)
C2 C3 1.420(13)
C2 C7 1.517(13)
C3 C4 1.419(13)
C3 C8 1.505(12)
C4 C5 1.439(12)
C4 C9 1.495(12)
C5 C10 1.495(14)
C11 C12 1.368(14)
C12 C13 1.344(16)
C13 C14 1.390(15)
C14 C15 1.389(13)
C16 C20 1.403(13)
C16 C17 1.403(17)
C17 C18 1.371(16)
C18 C19 1.370(15)
